data_1571240
loop_
_publ_author_name
'Suating, Paolo'
'Ewe, Marc B.'
'Kimberly, Lauren B.'
'Arman, Hadi D.'
'Wherritt, Daniel J.'
'Urbach, Adam R.'

_publ_section_title
;
 Peptide recognition by a synthetic receptor at subnanomolar
 concentrations
;
_journal_issue 14
_journal_name_full 'Chemical Science'
_journal_page_first 5133
_journal_page_last 5142
_journal_paper_doi 10.1039/D4SC01122H
_journal_volume 15
_journal_year 2024
_chemical_absolute_configuration ad
_chemical_compound_source synthetic
_chemical_formula_moiety '4(C21 H32 N5 O7), 23.2(H2 O), 4(C48 H48 N32 O16), 15(H O), 2(O)'
_chemical_formula_sum 'C276 H381.4 N148 O132.2'
_chemical_formula_weight 7887.87
_chemical_name_common 'LYGGG Q8 complex'
_chemical_name_systematic 'L-leucyl-L-tyrosylglycylglycylglycine cucurbit[8]uril complex hydrate'
_space_group_crystal_system monoclinic
_space_group_IT_number 5
_space_group_name_Hall 'C 2y'
_space_group_name_H-M_alt 'C 1 2 1'
_atom_sites_solution_hydrogens mixed
_atom_sites_solution_primary dual
_audit_creation_date 2023-12-15
_audit_creation_method
;
Olex2 1.5
(compiled 2023.08.24 svn.re1ec1418 for OlexSys, GUI svn.r6817)
;
_audit_update_record
;
2023-12-16 deposited with the CCDC.	2024-03-08 downloaded from the CCDC.
;
_cell_angle_alpha 90
_cell_angle_beta 90.7510(10)
_cell_angle_gamma 90
_cell_formula_units_Z 1
_cell_length_a 34.6961(3)
_cell_length_b 14.63880(10)
_cell_length_c 18.86300(10)
_cell_measurement_reflns_used 43860
_cell_measurement_temperature 99.99(10)
_cell_measurement_theta_max 75.9140
_cell_measurement_theta_min 2.5410
_cell_volume 9579.87(12)
_computing_cell_refinement 'CrysAlisPro 1.171.42.102a (Rigaku OD, 2023)'
_computing_data_collection 'CrysAlisPro 1.171.42.102a (Rigaku OD, 2023)'
_computing_data_reduction 'CrysAlisPro 1.171.42.102a (Rigaku OD, 2023)'
_computing_molecular_graphics 'Olex2 1.5 (Dolomanov et al., 2009)'
_computing_publication_material 'Olex2 1.5 (Dolomanov et al., 2009)'
_computing_structure_refinement 'SHELXL 2018/3 (Sheldrick, 2015)'
_computing_structure_solution 'SHELXT 2018/2 (Sheldrick, 2018)'
_diffrn_ambient_environment N~2~
_diffrn_ambient_pressure 100
_diffrn_ambient_temperature 99.99(10)
_diffrn_detector 'Hybrid Pixel Array Detector'
_diffrn_detector_area_resol_mean 10.0000
_diffrn_detector_type HyPix
_diffrn_measured_fraction_theta_full 0.999
_diffrn_measured_fraction_theta_max 0.997
_diffrn_measurement_details
;
List of Runs (angles in degrees, time in seconds):

  # Type    Start    End  Width  t~exp~   \w     \q     \k     \f   Frames
#--------------------------------------------------------------------------
  1  \w    -82.00   0.00   0.50    1.35    --  -46.89 108.00 131.00  164
  2  \w     21.00  84.00   0.50    1.35    --   46.89-108.00  34.00  126
  3  \w   -162.00 -82.00   0.50    5.38    --  -91.75-108.00  34.00  160
  4  \w    -82.00 -22.00   0.50    5.38    --  -91.75 108.00 131.00  120
  5  \w    104.00 177.00   0.50    5.38    --  106.92 108.00 131.00  146
  6  \w     37.00 107.00   0.50    5.38    --  106.92-108.00  34.00  140
  7  \w   -119.00 -30.00   0.50    1.35    --  -46.89 -54.00 114.49  178
  8  \w    -30.00  29.00   0.50    1.35    --  -46.89  19.00   0.00  118
  9  \w   -119.00 -83.00   0.50    1.35    --  -46.89 -57.00-120.00   72
 10  \w   -119.00 -83.00   0.50    1.35    --  -46.89 -57.00-150.00   72
 11  \w    -43.00  27.00   0.50    1.35    --  -46.89  37.00  90.00  140
 12  \w     83.00 119.00   0.50    1.35    --   46.89  57.00-150.00   72
 13  \w     83.00 119.00   0.50    1.35    --   46.89  57.00-180.00   72
 14  \w    -51.00 -19.00   0.50    5.38    --  -91.75  45.00 -90.00   64
 15  \w    -71.00 -19.00   0.50    5.38    --  -91.75  61.00  90.00  104
 16  \w   -164.00 -77.00   0.50    5.38    --  -91.75 -45.00  63.98  174
 17  \w    -51.00 -19.00   0.50    5.38    --  -91.75  45.00 120.00   64
 18  \w    -51.00 -19.00   0.50    5.38    --  -91.75  45.00 -60.00   64
 19  \w   -162.00 -88.00   0.50    5.38    --  -91.75-125.00-150.00  148
 20  \w   -164.00 -83.00   0.50    5.38    --  -91.75 -57.00-162.59  162
 21  \w   -164.00-100.00   0.50    5.38    --  -91.75 -94.00 -90.00  128
 22  \w    -51.00 -19.00   0.50    5.38    --  -91.75  45.00  90.00   64
 23  \w    -51.00 -19.00   0.50    5.38    --  -91.75  45.00 -30.00   64
 24  \w   -164.00 -91.00   0.50    5.38    --  -91.75 -61.00 -30.00  146
 25  \w   -164.00 -91.00   0.50    5.38    --  -91.75 -61.00 -60.00  146
 26  \w     37.00 112.00   0.50    5.38    --  106.92-125.00   0.00  150
 27  \w     34.00 106.00   0.50    5.38    --  106.92 -94.00 -90.00  144
 28  \w     37.00 112.00   0.50    5.38    --  106.92-125.00 120.00  150
 29  \w     34.00  71.00   0.50    5.38    --  106.92 -61.00  90.00   74
 30  \w     36.00 107.00   0.50    5.38    --  106.92-105.00-111.01  142
 31  \w     34.00  71.00   0.50    5.38    --  106.92 -61.00 -60.00   74
 32  \w     34.00  71.00   0.50    5.38    --  106.92 -61.00   0.00   74
 33  \w     37.00 112.00   0.50    5.38    --  106.92-125.00-120.00  150
 34  \w     37.00 112.00   0.50    5.38    --  106.92-125.00 150.00  150
 35  \w     93.00 178.00   0.50    5.38    --  106.92  45.00-150.00  170
 36  \w     34.00 106.00   0.50    5.38    --  106.92 -94.00  30.00  144
 37  \w     95.00 177.00   0.50    5.38    --  106.92 125.00 -30.00  164
 38  \w     34.00  71.00   0.50    5.38    --  106.92 -61.00-120.00   74
 39  \w   -119.00 -32.00   0.50    1.35    --  -46.89 -48.00 -95.05  174
 40  \w   -119.00 -32.00   0.50    1.35    --  -46.89 -48.00  33.66  174
 41  \w   -119.00 -32.00   0.50    1.35    --  -46.89 -52.00-159.34  174
 42  \w   -119.00 -71.00   0.50    1.35    --  -46.89 -55.00 -36.40   96
 43  \w   -119.00 -30.00   0.50    1.35    --  -46.89 -54.00  -4.10  178
;
_diffrn_measurement_device 'four-circle diffractometer'
_diffrn_measurement_device_type 'XtaLAB Synergy, Dualflex, HyPix'
_diffrn_measurement_method '\w scans'
_diffrn_orient_matrix_type 'CrysAlisPro convention (1999,Acta A55,543-557)'
_diffrn_orient_matrix_UB_11 -0.0435630000
_diffrn_orient_matrix_UB_12 0.0117996000
_diffrn_orient_matrix_UB_13 0.0117671000
_diffrn_orient_matrix_UB_21 0.0031903000
_diffrn_orient_matrix_UB_22 0.1017859000
_diffrn_orient_matrix_UB_23 -0.0198646000
_diffrn_orient_matrix_UB_31 -0.0079289000
_diffrn_orient_matrix_UB_32 -0.0239635000
_diffrn_orient_matrix_UB_33 -0.0783742000
_diffrn_radiation_monochromator mirror
_diffrn_radiation_probe x-ray
_diffrn_radiation_type 'Cu K\a'
_diffrn_radiation_wavelength 1.54184
_diffrn_reflns_av_R_equivalents 0.0443
_diffrn_reflns_av_unetI/netI 0.0300
_diffrn_reflns_Laue_measured_fraction_full 0.999
_diffrn_reflns_Laue_measured_fraction_max 0.997
_diffrn_reflns_limit_h_max 42
_diffrn_reflns_limit_h_min -42
_diffrn_reflns_limit_k_max 17
_diffrn_reflns_limit_k_min -17
_diffrn_reflns_limit_l_max 19
_diffrn_reflns_limit_l_min -22
_diffrn_reflns_number 88713
_diffrn_reflns_point_group_measured_fraction_full 0.995
_diffrn_reflns_point_group_measured_fraction_max 0.989
_diffrn_reflns_theta_full 67.684
_diffrn_reflns_theta_max 70.000
_diffrn_reflns_theta_min 4.020
_diffrn_source 'micro-focus sealed X-ray tube'
_diffrn_source_type 'PhotonJet (Cu) X-ray Source'
_exptl_absorpt_coefficient_mu 0.948
_exptl_absorpt_correction_T_max 1.00000
_exptl_absorpt_correction_T_min 0.68547
_exptl_absorpt_correction_type multi-scan
_exptl_absorpt_process_details
;
CrysAlisPro 1.171.42.102a (Rigaku Oxford Diffraction, 2023)
Empirical absorption correction using spherical harmonics,
implemented in SCALE3 ABSPACK scaling algorithm.
;
_exptl_crystal_colour 'clear colourless'
_exptl_crystal_colour_lustre clear
_exptl_crystal_colour_primary colourless
_exptl_crystal_density_diffrn 1.367
_exptl_crystal_description plank
_exptl_crystal_F_000 4131
_exptl_crystal_recrystallization_method 'pH 7 10 mM phosphate-buffered D2O'
_exptl_crystal_size_max 0.12
_exptl_crystal_size_mid 0.08
_exptl_crystal_size_min 0.04
_refine_diff_density_max 0.700
_refine_diff_density_min -0.340
_refine_diff_density_rms 0.064
_refine_ls_abs_structure_details
;
 Refined as an inversion twin.
;
_refine_ls_abs_structure_Flack 0.2(2)
_refine_ls_extinction_method none
_refine_ls_goodness_of_fit_ref 1.069
_refine_ls_hydrogen_treatment mixed
_refine_ls_matrix_type full
_refine_ls_number_parameters 1317
_refine_ls_number_reflns 17957
_refine_ls_number_restraints 14
_refine_ls_restrained_S_all 1.069
_refine_ls_R_factor_all 0.0590
_refine_ls_R_factor_gt 0.0560
_refine_ls_shift/su_max 0.004
_refine_ls_shift/su_mean 0.000
_refine_ls_structure_factor_coef Fsqd
_refine_ls_weighting_details 'w=1/[\s^2^(Fo^2^)+(0.0350P)^2^+25.0000P] where P=(Fo^2^+2Fc^2^)/3'
_refine_ls_weighting_scheme calc
_refine_ls_wR_factor_gt 0.1308
_refine_ls_wR_factor_ref 0.1324
_reflns_Friedel_coverage 0.904
_reflns_Friedel_fraction_full 0.991
_reflns_Friedel_fraction_max 0.980
_reflns_number_gt 16856
_reflns_number_total 17957
_reflns_threshold_expression 'I > 2\s(I)'
_cod_data_source_file d4sc01122h2.cif
_cod_data_source_block hpd817c
_cod_depositor_comments 'Adding full bibliography for 1571239--1571240.cif.'
_cod_original_formula_sum 'C276 H381.40 N148 O132.20'
_cod_database_code 1571240
_shelx_shelxl_version_number 2018/3
_chemical_oxdiff_formula 'C H N O'
_chemical_oxdiff_usercomment 'H-LYGGG-OH Q8'
_shelx_space_group_comment
;
The symmetry employed for this shelxl refinement is uniquely defined
by the following loop, which should always be used as a source of
symmetry information in preference to the above space-group names.
They are only intended as comments.
;
_shelx_estimated_absorpt_t_max 0.963
_shelx_estimated_absorpt_t_min 0.895
_olex2_refinement_description
;
1. Twinned data refinement
 Scales: 0.84081
 0.15919
2. Restrained distances
 H31B-O32
 1.95 with sigma of 0.02
 H26A-O21A
 2.1 with sigma of 0.02
 H26A-O22A
 2.05 with sigma of 0.02
 O19_$1-H34D
 2.2 with sigma of 0.02
 H35C-O10
 2.1 with sigma of 0.02
 H31A-O21B
 2.15 with sigma of 0.02
 H36-N36
 0.85 with sigma of 0.02
 H34E-O13_$1
 2.05 with sigma of 0.02
 H25-O24
 2 with sigma of 0.02
 O20-H28B
 2 with sigma of 0.02
 H27A-O22B
 1.7 with sigma of 0.02
 H27C-O23A
 1.95 with sigma of 0.02
 H27C-O27A
 1.05 with sigma of 0.02
3. Uiso/Uaniso restraints and constraints
Uanis(C69B) = Uanis(O23B) = Uanis(O23A) = Uanis(C69A) = Uanis(O22A) = Uanis(C68)
Uanis(O22B) = Uanis(C69B) = Uanis(O23B)
Uanis(O27B) = Uanis(O27A)
4. Others
 Fixed Sof: O21A(0.6) O35(0.75) H35C(0.75) O31(0.5) H31A(0.5) H31B(0.5)
 O22A(0.6) O23A(0.6) H68A(0.6) H68B(0.6) H68C(0.4) H68D(0.4) O26(0.5) H26A(0.5)
 O32(0.5) C69A(0.6) C69B(0.4) O23B(0.4) O21B(0.4) O22B(0.4) O27A(0.5) O27B(0.3)
 H27C(0.5) H27A(0.3) H27B(0.3)
5.a Free rotating group:
 O33(H33B,H33C), O34(H34D,H34E), O29(H29C,H29D), O24(H24C,H24D), O30(H30),
 O28(H28A,H28B), O25(H25), O35(H35C), O31(H31A,H31B), O26(H26A), O27B(H27C,H27A,
 H27B)
5.b Ternary CH refined with riding coordinates:
 C60(H60), C49(H49), C20(H20), C2(H2), C14(H14), C27(H27), C33(H33), C3(H3),
 C15(H15), C45(H45), C9(H9), C44(H44), C26(H26), C21(H21), C8(H8), C58(H58),
 C39(H39), C32(H32), C38(H38)
5.c Secondary CH2 refined with riding coordinates:
 N37(H37A,H37B), C59(H59A,H59B), C24(H24A,H24B), C64(H64A,H64B), C11(H11A,
 H11B), C6(H6A,H6B), C5(H5A,H5B), C42(H42A,H42B), C66(H66A,H66B), C50(H50A,
 H50B), C48(H48A,H48B), C12(H12A,H12B), C35(H35A,H35B), C41(H41A,H41B),
 C23(H23A,H23B), C18(H18A,H18B), C29(H29A,H29B), C47(H47A,H47B), C17(H17A,H17B),
  C30(H30A,H30B), C36(H36A,H36B), C68(H68A,H68B), C68(H68C,H68D)
5.d Aromatic/amide H refined with riding coordinates:
 N35(H35), C56(H56), C55(H55), C52(H52), C53(H53)
5.e Idealised Me refined as rotating group:
 N34(H34A,H34B,H34C), C61(H61A,H61B,H61C), C62(H62A,H62B,H62C)
5.f Idealised tetrahedral OH refined as rotating group:
 O17(H17)
;
_smtbx_masks_void_probe_radius 1.2
_smtbx_masks_void_truncation_radius 1.2
_olex2_exptl_crystal_mounting_method 'nylon loop'
_olex2_submission_special_instructions 'No special instructions were received'
_oxdiff_exptl_absorpt_empirical_details
;
Empirical correction (ABSPACK) includes:
- Absorption correction using spherical harmonics
- Frame scaling
;
_oxdiff_exptl_absorpt_empirical_full_max 1.387
_oxdiff_exptl_absorpt_empirical_full_min 0.659

loop_
_space_group_symop_operation_xyz
'x, y, z'
'-x, y, -z'
'x+1/2, y+1/2, z'
'-x+1/2, y+1/2, -z'

loop_
_atom_site_label
_atom_site_type_symbol
_atom_site_fract_x
_atom_site_fract_y
_atom_site_fract_z
_atom_site_U_iso_or_equiv
_atom_site_adp_type
_atom_site_occupancy
_atom_site_site_symmetry_order
_atom_site_calc_flag
_atom_site_refinement_flags_posn
_atom_site_refinement_flags_adp
_atom_site_refinement_flags_occupancy
_atom_site_disorder_assembly
_atom_site_disorder_group
O19 O 0.33128(10) 0.4434(2) 0.92263(16) 0.0320(7) Uani 1 1 d . . . . .
O33 O 0.35032(9) 0.2039(2) 0.71209(17) 0.0332(7) Uani 1 1 d G . . . .
H33B H 0.334648 0.162665 0.728448 0.050 Uiso 1 1 d G U . . .
H33C H 0.335357 0.241957 0.689461 0.050 Uiso 1 1 d G U . . .
O3 O 0.11832(11) 0.6147(3) 0.85460(18) 0.0395(8) Uani 1 1 d . . . . .
O5 O 0.11291(10) 0.4538(2) 0.71209(17) 0.0363(8) Uani 1 1 d . . . . .
O17 O 0.29924(12) 0.9317(2) 0.69203(17) 0.0420(9) Uani 1 1 d . . . . .
H17 H 0.301371 0.977833 0.718297 0.063 Uiso 1 1 calc R U . . .
O6 O 0.12914(10) 0.7591(2) 0.49501(17) 0.0375(8) Uani 1 1 d . . . . .
O4 O 0.13128(10) 0.9331(3) 0.64084(17) 0.0402(8) Uani 1 1 d . . . . .
O9 O 0.30812(12) 0.3750(3) 0.66882(17) 0.0424(9) Uani 1 1 d . . . . .
O16 O 0.31138(12) 1.0676(2) 0.79175(17) 0.0404(9) Uani 1 1 d . . . . .
O18 O 0.23648(11) 0.5382(3) 0.87250(18) 0.0454(9) Uani 1 1 d . . . . .
O11 O 0.39778(10) 0.4841(3) 0.7834(2) 0.0420(9) Uani 1 1 d . . . . .
O1 O 0.20817(11) 0.7366(3) 0.96652(18) 0.0407(8) Uani 1 1 d . . . . .
O7 O 0.19919(13) 0.3529(3) 0.63784(17) 0.0453(9) Uani 1 1 d . . . . .
O8 O 0.20800(11) 0.6442(2) 0.40524(18) 0.0400(8) Uani 1 1 d . . . . .
O20 O 0.37823(11) 0.1915(2) 0.91973(19) 0.0424(9) Uani 1 1 d D . . . .
O14 O 0.39541(13) 0.9494(3) 0.6933(2) 0.0537(10) Uani 1 1 d . . . . .
O15 O 0.32119(11) 0.7632(3) 1.00363(19) 0.0449(9) Uani 1 1 d . . . . .
N35 N 0.31698(11) 0.3556(3) 0.82862(19) 0.0281(8) Uani 1 1 d . . . . .
H35 H 0.309408 0.352665 0.783971 0.034 Uiso 1 1 calc R U . . .
O13 O 0.40399(11) 0.6611(3) 0.9315(2) 0.0491(10) Uani 1 1 d . . . . .
O2 O 0.20992(12) 1.0763(3) 0.77142(19) 0.0512(10) Uani 1 1 d . . . . .
N17 N 0.29579(13) 0.3962(3) 0.55014(19) 0.0346(9) Uani 1 1 d . . . . .
N9 N 0.08152(12) 0.5797(3) 0.6684(2) 0.0375(10) Uani 1 1 d . . . . .
N1 N 0.22651(12) 0.8887(3) 0.9551(2) 0.0362(9) Uani 1 1 d . . . . .
N4 N 0.17199(13) 0.9731(3) 0.8319(2) 0.0352(9) Uani 1 1 d . . . . .
N6 N 0.08621(12) 0.6906(3) 0.7639(2) 0.0369(10) Uani 1 1 d . . . . .
N13 N 0.16481(14) 0.4120(3) 0.5413(2) 0.0398(10) Uani 1 1 d . . . . .
N10 N 0.10995(13) 0.4858(3) 0.5937(2) 0.0367(9) Uani 1 1 d . . . . .
N2 N 0.16850(13) 0.8447(3) 0.9138(2) 0.0366(9) Uani 1 1 d . . . . .
N8 N 0.09312(12) 0.8146(3) 0.6785(2) 0.0330(9) Uani 1 1 d . . . . .
N33 N 0.27440(13) 0.5115(3) 0.7775(2) 0.0333(9) Uani 1 1 d . . . . .
N15 N 0.23179(13) 0.5052(3) 0.4419(2) 0.0367(9) Uani 1 1 d . . . . .
O34 O 0.59368(12) 0.4795(3) 1.0313(2) 0.0558(11) Uani 1 1 d G . . . .
H34D H 0.607853 0.440455 1.052092 0.084 Uiso 1 1 d DG U . . .
H34E H 0.607672 0.535024 1.030659 0.084 Uiso 1 1 d DG U . . .
N36 N 0.39342(12) 0.3102(3) 0.8484(2) 0.0319(9) Uani 1 1 d D . . . .
N30 N 0.29469(13) 0.9054(3) 0.9813(2) 0.0399(10) Uani 1 1 d . . . . .
O29 O 0.53868(13) 0.2494(4) 0.9102(2) 0.0632(12) Uani 1 1 d G . . . .
H29C H 0.527563 0.216952 0.942796 0.095 Uiso 1 1 d G U . . .
H29D H 0.524409 0.240975 0.872397 0.095 Uiso 1 1 d G U . . .
N37 N 0.43048(12) 0.2161(4) 0.7452(2) 0.0462(11) Uani 1 1 d . . . . .
H37A H 0.415325 0.262941 0.729707 0.055 Uiso 1 1 calc R U . . .
H37B H 0.414549 0.175635 0.766764 0.055 Uiso 1 1 calc R U . . .
N29 N 0.35740(13) 0.8886(3) 0.9719(2) 0.0434(11) Uani 1 1 d . . . . .
N11 N 0.09006(11) 0.7029(3) 0.5833(2) 0.0338(9) Uani 1 1 d . . . . .
N18 N 0.35228(13) 0.4421(3) 0.5947(2) 0.0367(9) Uani 1 1 d . . . . .
N7 N 0.12293(12) 0.9004(3) 0.7594(2) 0.0350(9) Uani 1 1 d . . . . .
N12 N 0.11407(12) 0.6066(3) 0.5046(2) 0.0365(9) Uani 1 1 d . . . . .
N5 N 0.11975(12) 0.7723(3) 0.8420(2) 0.0338(9) Uani 1 1 d . . . . .
N21 N 0.40394(13) 0.5106(3) 0.6627(2) 0.0415(10) Uani 1 1 d . . . . .
C13 C 0.10263(14) 0.5014(3) 0.6635(3) 0.0337(11) Uani 1 1 d . . . . .
O24 O 0.25063(17) 0.2443(3) 0.7447(2) 0.0662(13) Uani 1 1 d DG . . . .
H24C H 0.260345 0.264401 0.705382 0.099 Uiso 1 1 d G U . . .
H24D H 0.244072 0.188146 0.735253 0.099 Uiso 1 1 d G U . . .
N3 N 0.22433(13) 1.0285(3) 0.8855(2) 0.0417(10) Uani 1 1 d . . . . .
N14 N 0.22678(14) 0.3829(3) 0.5302(2) 0.0381(10) Uani 1 1 d . . . . .
N22 N 0.43488(13) 0.6010(3) 0.7391(3) 0.0431(11) Uani 1 1 d . . . . .
N32 N 0.29288(14) 1.0409(3) 0.9066(2) 0.0378(10) Uani 1 1 d . . . . .
N25 N 0.43368(13) 0.7174(3) 0.8311(3) 0.0453(11) Uani 1 1 d . . . . .
N27 N 0.40399(15) 0.9254(3) 0.8146(2) 0.0452(11) Uani 1 1 d . . . . .
O10 O 0.32214(14) 0.6584(4) 0.4351(3) 0.0785(17) Uani 1 1 d D . . . .
N23 N 0.40701(14) 0.6279(3) 0.5714(3) 0.0468(11) Uani 1 1 d . . . . .
O12 O 0.39942(15) 0.7832(3) 0.5577(2) 0.0706(15) Uani 1 1 d . . . . .
N16 N 0.16907(13) 0.5310(3) 0.4521(2) 0.0361(9) Uani 1 1 d . . . . .
N31 N 0.35173(14) 0.9989(3) 0.8748(2) 0.0396(10) Uani 1 1 d . . . . .
C63 C 0.32022(13) 0.4366(3) 0.8604(2) 0.0282(10) Uani 1 1 d . . . . .
C56 C 0.28573(14) 0.7607(3) 0.8315(2) 0.0300(10) Uani 1 1 d . . . . .
H56 H 0.270635 0.751344 0.872569 0.036 Uiso 1 1 calc R U . . .
C43 C 0.32418(17) 0.8441(4) 0.9871(3) 0.0415(13) Uani 1 1 d . . . . .
C55 C 0.28130(15) 0.8412(3) 0.7928(2) 0.0339(11) Uani 1 1 d . . . . .
H55 H 0.263679 0.886731 0.807801 0.041 Uiso 1 1 calc R U . . .
C7 C 0.10897(15) 0.6850(4) 0.8233(3) 0.0392(12) Uani 1 1 d . . . . .
N19 N 0.30049(13) 0.5134(3) 0.4576(2) 0.0421(11) Uani 1 1 d . . . . .
C65 C 0.36870(15) 0.2553(3) 0.8812(2) 0.0309(10) Uani 1 1 d . . . . .
N26 N 0.41013(14) 0.8144(3) 0.9098(3) 0.0449(11) Uani 1 1 d . . . . .
C51 C 0.31174(13) 0.6940(3) 0.8114(2) 0.0284(9) Uani 1 1 d . . . . .
N24 N 0.43455(15) 0.7208(3) 0.6488(3) 0.0485(12) Uani 1 1 d . . . . .
C54 C 0.30291(16) 0.8541(3) 0.7322(2) 0.0339(11) Uani 1 1 d . . . . .
C57 C 0.24011(14) 0.5232(3) 0.8091(2) 0.0333(10) Uani 1 1 d . . . . .
C16 C 0.11321(14) 0.6974(4) 0.5245(2) 0.0337(11) Uani 1 1 d . . . . .
C37 C 0.41458(15) 0.7239(4) 0.8946(3) 0.0422(13) Uani 1 1 d . . . . .
C1 C 0.20209(15) 0.8143(4) 0.9471(2) 0.0371(12) Uani 1 1 d . . . . .
C25 C 0.31758(16) 0.4018(3) 0.6102(2) 0.0353(11) Uani 1 1 d . . . . .
N34 N 0.17286(12) 0.4792(3) 0.8045(2) 0.0426(10) Uani 1 1 d . . . . .
H34A H 0.151652 0.470609 0.776442 0.051 Uiso 1 1 calc R U . . .
H34B H 0.166984 0.517873 0.840575 0.051 Uiso 1 1 calc R U . . .
H34C H 0.180668 0.424563 0.822764 0.051 Uiso 1 1 calc R U . . .
C19 C 0.19703(17) 0.3787(3) 0.5764(3) 0.0385(12) Uani 1 1 d . . . . .
C59 C 0.19228(15) 0.6148(4) 0.7363(3) 0.0380(11) Uani 1 1 d . . . . .
H59A H 0.167095 0.609498 0.711342 0.046 Uiso 1 1 calc R U . . .
H59B H 0.188457 0.653902 0.778423 0.046 Uiso 1 1 calc R U . . .
C60 C 0.22048(14) 0.6628(3) 0.6870(2) 0.0331(10) Uani 1 1 d . . . . .
H60 H 0.245798 0.669480 0.712466 0.040 Uiso 1 1 calc R U . . .
N20 N 0.35733(14) 0.5555(3) 0.5013(2) 0.0481(12) Uani 1 1 d . . . . .
C31 C 0.41101(14) 0.5267(4) 0.7331(3) 0.0376(11) Uani 1 1 d . . . . .
C10 C 0.11705(14) 0.8873(4) 0.6876(3) 0.0358(11) Uani 1 1 d . . . . .
C24 C 0.26838(16) 0.5138(4) 0.4084(3) 0.0434(13) Uani 1 1 d . . . . .
H24A H 0.268771 0.571457 0.381052 0.052 Uiso 1 1 calc R U . . .
H24B H 0.271484 0.462748 0.374524 0.052 Uiso 1 1 calc R U . . .
O30 O 0.53195(16) 0.4200(4) 0.9610(3) 0.0798(15) Uani 1 1 d G . . . .
H30 H 0.536187 0.466184 0.933801 0.120 Uiso 1 1 d G U . . .
C49 C 0.31156(13) 0.5194(3) 0.8142(2) 0.0305(10) Uani 1 1 d . . . . .
H49 H 0.331488 0.519438 0.776416 0.037 Uiso 1 1 calc R U . . .
C22 C 0.20308(16) 0.5676(3) 0.4307(2) 0.0348(11) Uani 1 1 d . . . . .
C64 C 0.32587(14) 0.2720(3) 0.8672(2) 0.0313(10) Uani 1 1 d . . . . .
H64A H 0.315337 0.219590 0.839998 0.038 Uiso 1 1 calc R U . . .
H64B H 0.312525 0.273764 0.913243 0.038 Uiso 1 1 calc R U . . .
C11 C 0.06608(15) 0.6123(4) 0.7350(3) 0.0395(12) Uani 1 1 d . . . . .
H11A H 0.038623 0.628510 0.727532 0.047 Uiso 1 1 calc R U . . .
H11B H 0.067231 0.561985 0.770018 0.047 Uiso 1 1 calc R U . . .
C67 C 0.45273(16) 0.2499(5) 0.7952(3) 0.0503(15) Uani 1 1 d . . . . .
C20 C 0.17205(16) 0.4351(3) 0.4687(2) 0.0355(11) Uani 1 1 d . . . . .
H20 H 0.156246 0.396978 0.435220 0.043 Uiso 1 1 calc R U . . .
C2 C 0.20633(16) 0.9735(4) 0.9404(3) 0.0381(11) Uani 1 1 d . . . . .
H2 H 0.201729 1.009517 0.984467 0.046 Uiso 1 1 calc R U . . .
C14 C 0.07125(14) 0.6189(4) 0.5990(3) 0.0359(11) Uani 1 1 d . . . . .
H14 H 0.042699 0.623220 0.591964 0.043 Uiso 1 1 calc R U . . .
N28 N 0.43471(16) 0.8354(3) 0.7388(3) 0.0521(13) Uani 1 1 d . . . . .
C46 C 0.31791(17) 1.0374(3) 0.8519(3) 0.0385(12) Uani 1 1 d . . . . .
C27 C 0.35520(17) 0.4599(4) 0.5188(3) 0.0407(12) Uani 1 1 d . . . . .
H27 H 0.376884 0.424863 0.497467 0.049 Uiso 1 1 calc R U . . .
C33 C 0.44847(15) 0.6315(4) 0.6711(3) 0.0454(14) Uani 1 1 d . . . . .
H33 H 0.477165 0.627071 0.668101 0.055 Uiso 1 1 calc R U . . .
C4 C 0.20284(16) 1.0306(4) 0.8244(3) 0.0400(12) Uani 1 1 d . . . . .
C52 C 0.33251(15) 0.7076(4) 0.7493(3) 0.0369(11) Uani 1 1 d . . . . .
H52 H 0.350121 0.662077 0.734263 0.044 Uiso 1 1 calc R U . . .
C3 C 0.16841(16) 0.9427(4) 0.9047(2) 0.0384(12) Uani 1 1 d . . . . .
H3 H 0.145624 0.971200 0.927927 0.046 Uiso 1 1 calc R U . . .
C15 C 0.08969(15) 0.5493(4) 0.5472(2) 0.0370(11) Uani 1 1 d . . . . .
H15 H 0.069671 0.517541 0.517556 0.044 Uiso 1 1 calc R U . . .
C6 C 0.13792(16) 0.9852(4) 0.7866(3) 0.0399(12) Uani 1 1 d . . . . .
H6A H 0.117604 1.016164 0.814103 0.048 Uiso 1 1 calc R U . . .
H6B H 0.144583 1.025327 0.746354 0.048 Uiso 1 1 calc R U . . .
C5 C 0.13424(15) 0.7915(4) 0.9139(3) 0.0372(11) Uani 1 1 d . . . . .
H5A H 0.114154 0.824439 0.940537 0.045 Uiso 1 1 calc R U . . .
H5B H 0.139422 0.733028 0.938613 0.045 Uiso 1 1 calc R U . . .
C42 C 0.38717(17) 1.0105(4) 0.8362(3) 0.0440(13) Uani 1 1 d . . . . .
H42A H 0.381911 1.048159 0.793536 0.053 Uiso 1 1 calc R U . . .
H42B H 0.405954 1.043919 0.866392 0.053 Uiso 1 1 calc R U . . .
C66 C 0.43502(15) 0.3015(4) 0.8548(3) 0.0381(11) Uani 1 1 d . . . . .
H66A H 0.441405 0.270176 0.899932 0.046 Uiso 1 1 calc R U . . .
H66B H 0.446528 0.363360 0.856866 0.046 Uiso 1 1 calc R U . . .
C50 C 0.31732(14) 0.6089(3) 0.8559(3) 0.0334(10) Uani 1 1 d . . . . .
H50A H 0.298910 0.610334 0.895504 0.040 Uiso 1 1 calc R U . . .
H50B H 0.343685 0.609533 0.876584 0.040 Uiso 1 1 calc R U . . .
C48 C 0.25616(17) 1.0875(4) 0.9011(3) 0.0426(12) Uani 1 1 d . . . . .
H48A H 0.251265 1.119317 0.946423 0.051 Uiso 1 1 calc R U . . .
H48B H 0.257741 1.134463 0.863518 0.051 Uiso 1 1 calc R U . . .
C45 C 0.30837(17) 0.9979(4) 0.9695(3) 0.0412(12) Uani 1 1 d . . . . .
H45 H 0.305346 1.037230 1.012414 0.049 Uiso 1 1 calc R U . . .
C9 C 0.07695(15) 0.7823(4) 0.7442(3) 0.0367(11) Uani 1 1 d . . . . .
H9 H 0.048543 0.793578 0.745766 0.044 Uiso 1 1 calc R U . . .
C12 C 0.07674(14) 0.7906(4) 0.6096(3) 0.0357(11) Uani 1 1 d . . . . .
H12A H 0.048300 0.788990 0.613174 0.043 Uiso 1 1 calc R U . . .
H12B H 0.083449 0.838697 0.575042 0.043 Uiso 1 1 calc R U . . .
C35 C 0.45037(17) 0.6326(4) 0.8061(3) 0.0497(15) Uani 1 1 d . . . . .
H35A H 0.478531 0.641103 0.801534 0.060 Uiso 1 1 calc R U . . .
H35B H 0.446210 0.584689 0.842277 0.060 Uiso 1 1 calc R U . . .
C41 C 0.39542(17) 0.8456(4) 0.9762(3) 0.0463(14) Uani 1 1 d . . . . .
H41A H 0.413899 0.889917 0.997025 0.056 Uiso 1 1 calc R U . . .
H41B H 0.394004 0.792826 1.008956 0.056 Uiso 1 1 calc R U . . .
C44 C 0.35102(17) 0.9827(4) 0.9514(3) 0.0415(13) Uani 1 1 d . . . . .
H44 H 0.368422 1.025496 0.977948 0.050 Uiso 1 1 calc R U . . .
C26 C 0.31617(16) 0.4293(4) 0.4885(3) 0.0390(12) Uani 1 1 d . . . . .
H26 H 0.319136 0.380372 0.451952 0.047 Uiso 1 1 calc R U . . .
C40 C 0.40970(18) 0.9088(4) 0.7437(3) 0.0483(14) Uani 1 1 d . . . . .
C21 C 0.21546(16) 0.4163(3) 0.4609(2) 0.0367(11) Uani 1 1 d . . . . .
H21 H 0.220330 0.369643 0.423306 0.044 Uiso 1 1 calc R U . . .
C23 C 0.26306(17) 0.3357(4) 0.5438(3) 0.0411(12) Uani 1 1 d . . . . .
H23A H 0.260851 0.300040 0.588188 0.049 Uiso 1 1 calc R U . . .
H23B H 0.267668 0.292013 0.504759 0.049 Uiso 1 1 calc R U . . .
C8 C 0.09906(15) 0.8403(4) 0.8013(2) 0.0343(11) Uani 1 1 d . . . . .
H8 H 0.080894 0.875617 0.831559 0.041 Uiso 1 1 calc R U . . .
O28 O 0.4427(2) 0.1229(4) 0.9867(4) 0.098(2) Uani 1 1 d G . . . .
H28A H 0.446400 0.074977 1.013179 0.147 Uiso 1 1 d G U . . .
H28B H 0.423824 0.123710 0.960369 0.147 Uiso 1 1 d DG U . . .
C58 C 0.20456(15) 0.5194(4) 0.7616(3) 0.0396(11) Uani 1 1 d . . . . .
H58 H 0.209675 0.479504 0.719698 0.047 Uiso 1 1 calc R U . . .
C39 C 0.42951(17) 0.8725(4) 0.8601(3) 0.0488(14) Uani 1 1 d . . . . .
H39 H 0.449142 0.912121 0.884268 0.059 Uiso 1 1 calc R U . . .
C18 C 0.13238(16) 0.5753(4) 0.4397(3) 0.0410(12) Uani 1 1 d . . . . .
H18A H 0.114858 0.531987 0.415047 0.049 Uiso 1 1 calc R U . . .
H18B H 0.136234 0.628274 0.408017 0.049 Uiso 1 1 calc R U . . .
C29 C 0.38603(17) 0.4259(4) 0.6384(3) 0.0425(12) Uani 1 1 d . . . . .
H29A H 0.404998 0.390443 0.610909 0.051 Uiso 1 1 calc R U . . .
H29B H 0.378718 0.388912 0.679996 0.051 Uiso 1 1 calc R U . . .
C47 C 0.25640(16) 0.8854(4) 1.0089(3) 0.0422(12) Uani 1 1 d . . . . .
H47A H 0.256712 0.823782 1.030606 0.051 Uiso 1 1 calc R U . . .
H47B H 0.250355 0.929994 1.046591 0.051 Uiso 1 1 calc R U . . .
C53 C 0.32789(16) 0.7860(4) 0.7096(3) 0.0394(12) Uani 1 1 d . . . . .
H53 H 0.341729 0.793561 0.666841 0.047 Uiso 1 1 calc R U . . .
C17 C 0.12593(17) 0.4008(4) 0.5694(3) 0.0429(13) Uani 1 1 d . . . . .
H17A H 0.108894 0.375049 0.531935 0.051 Uiso 1 1 calc R U . . .
H17B H 0.126803 0.356840 0.609275 0.051 Uiso 1 1 calc R U . . .
O21A O 0.4888(2) 0.2216(7) 0.8034(4) 0.056(2) Uani 0.6 1 d D . P A 1
C34 C 0.41217(17) 0.7168(4) 0.5893(3) 0.0518(16) Uani 1 1 d . . . . .
O25 O 0.2065(2) 0.3184(4) 0.8459(3) 0.096(2) Uani 1 1 d G . . . .
H25 H 0.206283 0.295348 0.800158 0.144 Uiso 1 1 d DG U . . .
C32 C 0.42831(16) 0.5672(4) 0.6179(3) 0.0456(13) Uani 1 1 d . . . . .
H32 H 0.447305 0.529603 0.591209 0.055 Uiso 1 1 calc R U . . .
C30 C 0.39320(18) 0.6026(5) 0.5006(3) 0.0573(17) Uani 1 1 d . . . . .
H30A H 0.390337 0.658589 0.471511 0.069 Uiso 1 1 calc R U . . .
H30B H 0.412703 0.563322 0.477839 0.069 Uiso 1 1 calc R U . . .
C28 C 0.32614(19) 0.5845(5) 0.4624(3) 0.0554(16) Uani 1 1 d . . . . .
C38 C 0.44838(18) 0.8059(4) 0.8077(4) 0.0536(15) Uani 1 1 d . . . . .
H38 H 0.477146 0.808443 0.811279 0.064 Uiso 1 1 calc R U . . .
C61 C 0.20443(15) 0.7579(4) 0.6717(3) 0.0438(13) Uani 1 1 d . . . . .
H61A H 0.180158 0.752478 0.644872 0.066 Uiso 1 1 calc R U . . .
H61B H 0.223049 0.792621 0.643864 0.066 Uiso 1 1 calc R U . . .
H61C H 0.199767 0.789667 0.716508 0.066 Uiso 1 1 calc R U . . .
C36 C 0.4507(2) 0.8045(4) 0.6734(4) 0.0615(18) Uani 1 1 d . . . . .
H36A H 0.446410 0.852044 0.636814 0.074 Uiso 1 1 calc R U . . .
H36B H 0.478824 0.796696 0.679848 0.074 Uiso 1 1 calc R U . . .
C62 C 0.22703(19) 0.6129(5) 0.6180(3) 0.0508(14) Uani 1 1 d . . . . .
H62A H 0.237666 0.552152 0.628026 0.076 Uiso 1 1 calc R U . . .
H62B H 0.245200 0.647538 0.589142 0.076 Uiso 1 1 calc R U . . .
H62C H 0.202481 0.606630 0.592210 0.076 Uiso 1 1 calc R U . . .
O35 O 0.3491(3) 0.7174(5) 0.2975(4) 0.105(3) Uani 0.75 1 d G . P . .
H35C H 0.352395 0.695263 0.342457 0.157 Uiso 0.75 1 d DG U P . .
O31 O 0.4935(3) 0.4283(6) 0.6974(6) 0.069(3) Uani 0.5 1 d G . P . .
H31A H 0.483954 0.414501 0.738362 0.103 Uiso 0.5 1 d DG U P . .
H31B H 0.517304 0.453551 0.697610 0.103 Uiso 0.5 1 d DG U P . .
O22A O 0.4705(2) 0.0561(7) 0.7328(5) 0.0753(12) Uani 0.6 1 d D . P B 1
O23A O 0.4734(2) 0.0671(7) 0.6147(4) 0.0753(12) Uani 0.6 1 d D . P B 1
C68 C 0.4444(2) 0.1708(6) 0.6822(4) 0.0753(12) Uani 1 1 d . . . . .
H68A H 0.421006 0.160566 0.652559 0.090 Uiso 0.6 1 calc R U P C 1
H68B H 0.459473 0.217958 0.657268 0.090 Uiso 0.6 1 calc R U P C 1
H68C H 0.460923 0.120538 0.700132 0.090 Uiso 0.4 1 calc R U P D 2
H68D H 0.421335 0.141011 0.660985 0.090 Uiso 0.4 1 calc R U P D 2
O26 O 0.4856(3) 0.0644(12) 0.8646(9) 0.134(7) Uani 0.5 1 d G . P . .
H26A H 0.468301 0.093892 0.836991 0.201 Uiso 0.5 1 d DG U P . .
O32 O 0.5458(4) 0.5517(11) 0.7452(9) 0.122(5) Uani 0.5 1 d D . P . .
C69A C 0.4649(3) 0.0944(11) 0.6756(7) 0.0753(12) Uani 0.6 1 d . . P B 1
C69B C 0.4630(5) 0.2049(17) 0.6285(10) 0.0753(12) Uani 0.4 1 d . . P B 2
O23B O 0.4676(3) 0.2867(11) 0.6322(7) 0.0753(12) Uani 0.4 1 d . . P B 2
O21B O 0.4868(3) 0.2780(9) 0.7802(7) 0.055(3) Uani 0.4 1 d D . P A 2
O22B O 0.4693(3) 0.1537(11) 0.5763(7) 0.0753(12) Uani 0.4 1 d D . P B 2
H33A H 0.278(2) 0.482(6) 0.741(4) 0.090 Uiso 1 1 d . U . . .
H36 H 0.387(2) 0.353(4) 0.821(4) 0.090 Uiso 1 1 d D U . . .
O27A O 0.4847(5) 0.1983(10) 0.5256(7) 0.111(4) Uani 0.5 1 d D . P E 1
O27B O 0.4775(8) -0.0035(13) 0.5856(12) 0.111(4) Uani 0.3 1 d G . P F 2
H27C H 0.475945 0.190974 0.578944 0.166 Uiso 0.5 1 d DG U P F 1
H27A H 0.464129 0.039702 0.565802 0.166 Uiso 0.3 1 d DG U P F 2
H27B H 0.501916 0.002337 0.595770 0.166 Uiso 0.3 1 d G U P F 2

loop_
_atom_site_aniso_label
_atom_site_aniso_U_11
_atom_site_aniso_U_22
_atom_site_aniso_U_33
_atom_site_aniso_U_23
_atom_site_aniso_U_13
_atom_site_aniso_U_12
O19 0.0397(18) 0.0294(17) 0.0269(17) 0.0004(13) 0.0042(14) 0.0035(14)
O33 0.0362(18) 0.0362(19) 0.0274(17) 0.0048(14) 0.0014(14) -0.0013(15)
O3 0.044(2) 0.039(2) 0.0354(18) 0.0044(16) 0.0117(15) -0.0010(16)
O5 0.045(2) 0.0379(19) 0.0258(17) 0.0006(15) -0.0013(14) -0.0080(16)
O17 0.078(3) 0.0246(17) 0.0230(16) 0.0024(13) -0.0092(16) -0.0065(17)
O6 0.0419(19) 0.041(2) 0.0298(17) 0.0002(15) 0.0044(15) 0.0008(16)
O4 0.045(2) 0.051(2) 0.0248(16) 0.0043(16) 0.0025(15) -0.0060(17)
O9 0.061(2) 0.043(2) 0.0226(17) 0.0107(15) 0.0005(16) -0.0074(18)
O16 0.071(3) 0.0290(17) 0.0216(16) 0.0033(13) -0.0002(16) -0.0110(17)
O18 0.040(2) 0.067(3) 0.0293(19) 0.0027(17) -0.0012(15) -0.0087(18)
O11 0.0370(19) 0.043(2) 0.046(2) 0.0215(17) -0.0061(16) -0.0035(16)
O1 0.049(2) 0.045(2) 0.0289(18) 0.0056(16) 0.0087(15) -0.0032(17)
O7 0.074(3) 0.039(2) 0.0228(17) 0.0036(15) 0.0080(17) -0.0127(19)
O8 0.054(2) 0.038(2) 0.0278(17) -0.0001(15) 0.0001(15) 0.0025(17)
O20 0.060(2) 0.0293(18) 0.0376(19) 0.0053(15) -0.0054(17) 0.0034(17)
O14 0.078(3) 0.039(2) 0.044(2) 0.0117(18) 0.008(2) -0.003(2)
O15 0.050(2) 0.046(2) 0.039(2) 0.0206(17) -0.0113(16) -0.0141(17)
N35 0.039(2) 0.0262(19) 0.0192(17) 0.0025(15) 0.0051(15) 0.0026(16)
O13 0.043(2) 0.045(2) 0.059(2) 0.0262(19) -0.0152(18) -0.0119(17)
O2 0.063(3) 0.057(2) 0.034(2) 0.0176(18) -0.0007(18) -0.017(2)
N17 0.048(2) 0.036(2) 0.0201(18) 0.0040(16) 0.0035(17) 0.0075(19)
N9 0.038(2) 0.048(3) 0.027(2) -0.0070(18) 0.0036(17) 0.0030(19)
N1 0.046(2) 0.042(2) 0.0202(18) 0.0018(17) 0.0039(17) -0.003(2)
N4 0.045(2) 0.037(2) 0.0232(19) 0.0040(17) 0.0035(17) -0.0026(19)
N6 0.037(2) 0.045(3) 0.028(2) -0.0058(18) 0.0072(17) -0.0021(19)
N13 0.055(3) 0.037(2) 0.027(2) -0.0023(18) 0.0102(19) 0.000(2)
N10 0.047(2) 0.036(2) 0.027(2) -0.0082(17) 0.0030(18) -0.0028(19)
N2 0.044(2) 0.039(2) 0.027(2) 0.0038(17) 0.0042(18) -0.0058(19)
N8 0.033(2) 0.042(2) 0.0245(19) -0.0005(17) 0.0056(16) -0.0013(18)
N33 0.049(2) 0.032(2) 0.0188(18) -0.0039(16) -0.0050(17) 0.0048(18)
N15 0.048(2) 0.038(2) 0.0243(19) 0.0006(17) 0.0040(17) 0.0014(19)
O34 0.050(2) 0.052(2) 0.066(3) -0.017(2) -0.013(2) 0.008(2)
N36 0.038(2) 0.030(2) 0.028(2) 0.0025(16) 0.0055(17) 0.0058(17)
N30 0.051(3) 0.042(2) 0.026(2) 0.0080(18) -0.0052(18) -0.013(2)
O29 0.049(3) 0.089(4) 0.052(3) -0.007(3) 0.000(2) -0.015(2)
N37 0.031(2) 0.065(3) 0.043(3) -0.015(2) 0.0076(19) -0.001(2)
N29 0.047(3) 0.043(3) 0.041(2) 0.016(2) -0.006(2) -0.017(2)
N11 0.030(2) 0.045(2) 0.026(2) -0.0047(18) -0.0009(16) -0.0041(18)
N18 0.049(3) 0.035(2) 0.026(2) 0.0050(17) 0.0020(18) 0.003(2)
N7 0.044(2) 0.036(2) 0.0253(19) -0.0031(17) 0.0049(17) -0.0035(19)
N12 0.039(2) 0.045(2) 0.025(2) 0.0002(18) 0.0021(17) -0.0014(19)
N5 0.042(2) 0.037(2) 0.0218(19) 0.0001(17) 0.0046(16) -0.0008(18)
N21 0.046(3) 0.038(2) 0.040(2) 0.0153(19) 0.0008(19) -0.002(2)
C13 0.030(2) 0.040(3) 0.031(2) -0.006(2) 0.0038(19) -0.015(2)
O24 0.100(4) 0.059(3) 0.040(2) 0.012(2) 0.004(2) -0.010(3)
N3 0.053(3) 0.047(3) 0.026(2) 0.0048(19) 0.0011(18) -0.007(2)
N14 0.058(3) 0.037(2) 0.0187(18) 0.0009(17) 0.0006(18) -0.001(2)
N22 0.036(2) 0.043(3) 0.050(3) 0.016(2) -0.008(2) -0.003(2)
N32 0.058(3) 0.029(2) 0.026(2) 0.0041(17) -0.0019(18) -0.0138(19)
N25 0.042(3) 0.037(2) 0.057(3) 0.015(2) -0.005(2) -0.008(2)
N27 0.060(3) 0.033(2) 0.042(2) 0.0061(19) 0.000(2) -0.011(2)
O10 0.062(3) 0.073(3) 0.100(4) 0.063(3) -0.016(3) -0.011(2)
N23 0.045(3) 0.043(3) 0.053(3) 0.024(2) 0.006(2) 0.002(2)
O12 0.092(4) 0.061(3) 0.059(3) 0.036(2) 0.023(2) 0.034(3)
N16 0.054(3) 0.035(2) 0.0202(18) -0.0006(17) 0.0046(17) 0.005(2)
N31 0.054(3) 0.035(2) 0.029(2) -0.0010(17) -0.0039(19) -0.016(2)
C63 0.026(2) 0.033(2) 0.026(2) 0.0016(19) 0.0085(17) 0.0046(19)
C56 0.035(2) 0.032(2) 0.023(2) 0.0013(18) -0.0047(18) -0.003(2)
C43 0.055(3) 0.047(3) 0.023(2) 0.012(2) -0.013(2) -0.017(3)
C55 0.045(3) 0.028(2) 0.029(2) -0.0022(19) -0.006(2) 0.003(2)
C7 0.037(3) 0.054(3) 0.027(2) -0.003(2) 0.019(2) -0.005(2)
N19 0.044(2) 0.047(3) 0.035(2) 0.017(2) 0.0030(19) 0.001(2)
C65 0.044(3) 0.026(2) 0.023(2) -0.0043(18) 0.0052(19) 0.002(2)
N26 0.045(3) 0.037(2) 0.052(3) 0.012(2) -0.004(2) -0.011(2)
C51 0.030(2) 0.026(2) 0.029(2) 0.0012(18) -0.0030(18) -0.0016(18)
N24 0.058(3) 0.039(3) 0.050(3) 0.018(2) 0.018(2) 0.008(2)
C54 0.051(3) 0.027(2) 0.023(2) 0.0001(18) -0.009(2) -0.007(2)
C57 0.037(3) 0.034(3) 0.030(2) 0.003(2) 0.0014(19) -0.005(2)
C16 0.030(2) 0.045(3) 0.026(2) -0.007(2) -0.0042(19) 0.002(2)
C37 0.034(3) 0.046(3) 0.046(3) 0.011(3) -0.015(2) -0.014(2)
C1 0.046(3) 0.049(3) 0.017(2) 0.003(2) 0.009(2) 0.002(2)
C25 0.051(3) 0.028(2) 0.027(2) 0.0024(19) 0.002(2) 0.005(2)
N34 0.037(2) 0.049(3) 0.041(2) -0.001(2) 0.0002(19) -0.003(2)
C19 0.059(3) 0.028(2) 0.029(3) -0.003(2) 0.006(2) -0.008(2)
C59 0.035(3) 0.047(3) 0.032(3) 0.004(2) -0.005(2) -0.003(2)
C60 0.031(2) 0.039(3) 0.029(2) 0.000(2) -0.0041(19) -0.004(2)
N20 0.051(3) 0.053(3) 0.041(3) 0.022(2) 0.003(2) -0.003(2)
C31 0.032(2) 0.036(3) 0.045(3) 0.016(2) -0.005(2) 0.003(2)
C10 0.035(3) 0.044(3) 0.028(2) -0.002(2) 0.008(2) 0.004(2)
C24 0.056(3) 0.051(3) 0.024(2) 0.010(2) 0.007(2) 0.005(3)
O30 0.067(3) 0.083(4) 0.089(4) -0.005(3) -0.020(3) -0.006(3)
C49 0.032(2) 0.030(2) 0.029(2) 0.0050(19) 0.0079(18) 0.006(2)
C22 0.057(3) 0.030(3) 0.017(2) -0.0052(19) 0.004(2) 0.003(2)
C64 0.045(3) 0.027(2) 0.023(2) 0.0020(18) 0.0092(19) 0.002(2)
C11 0.040(3) 0.047(3) 0.032(3) -0.004(2) 0.014(2) -0.008(2)
C67 0.033(3) 0.071(4) 0.048(3) -0.022(3) 0.009(2) -0.010(3)
C20 0.055(3) 0.030(2) 0.021(2) -0.0059(19) 0.007(2) -0.003(2)
C2 0.050(3) 0.040(3) 0.024(2) 0.000(2) 0.007(2) -0.008(2)
C14 0.024(2) 0.054(3) 0.029(2) -0.004(2) -0.0017(18) 0.001(2)
N28 0.060(3) 0.040(3) 0.057(3) 0.016(2) 0.016(2) -0.002(2)
C46 0.062(3) 0.025(2) 0.028(2) -0.003(2) -0.001(2) -0.015(2)
C27 0.052(3) 0.041(3) 0.030(3) 0.008(2) 0.009(2) 0.005(2)
C33 0.028(3) 0.043(3) 0.066(4) 0.016(3) 0.007(2) 0.008(2)
C4 0.055(3) 0.038(3) 0.028(2) 0.001(2) 0.003(2) -0.003(2)
C52 0.037(3) 0.032(3) 0.042(3) 0.005(2) 0.008(2) 0.002(2)
C3 0.051(3) 0.039(3) 0.025(2) 0.000(2) 0.007(2) -0.003(2)
C15 0.036(3) 0.048(3) 0.027(2) -0.004(2) -0.003(2) -0.009(2)
C6 0.050(3) 0.040(3) 0.030(2) 0.001(2) 0.002(2) -0.001(2)
C5 0.043(3) 0.045(3) 0.024(2) -0.003(2) 0.007(2) -0.005(2)
C42 0.059(3) 0.032(3) 0.041(3) 0.001(2) 0.004(2) -0.015(2)
C66 0.039(3) 0.041(3) 0.035(3) 0.000(2) 0.000(2) 0.003(2)
C50 0.033(3) 0.032(3) 0.035(3) 0.007(2) -0.006(2) -0.002(2)
C48 0.057(3) 0.037(3) 0.033(3) 0.006(2) -0.003(2) -0.008(2)
C45 0.060(3) 0.041(3) 0.022(2) -0.001(2) -0.003(2) -0.014(3)
C9 0.034(3) 0.046(3) 0.030(3) -0.003(2) 0.010(2) 0.000(2)
C12 0.030(2) 0.047(3) 0.030(2) 0.000(2) 0.0013(19) 0.005(2)
C35 0.038(3) 0.049(3) 0.061(4) 0.022(3) -0.008(3) -0.004(3)
C41 0.051(3) 0.047(3) 0.040(3) 0.010(2) -0.014(2) -0.015(3)
C44 0.059(3) 0.039(3) 0.026(2) 0.003(2) -0.006(2) -0.017(3)
C26 0.049(3) 0.044(3) 0.024(2) 0.007(2) 0.005(2) 0.010(2)
C40 0.062(4) 0.035(3) 0.049(3) 0.005(3) 0.012(3) -0.014(3)
C21 0.059(3) 0.032(3) 0.019(2) -0.0030(19) 0.001(2) 0.000(2)
C23 0.067(4) 0.033(3) 0.023(2) 0.001(2) 0.000(2) 0.001(2)
C8 0.038(3) 0.038(3) 0.026(2) -0.004(2) 0.011(2) 0.000(2)
O28 0.107(5) 0.087(4) 0.099(5) -0.003(3) -0.049(4) 0.020(4)
C58 0.040(3) 0.045(3) 0.033(3) 0.002(2) -0.002(2) -0.004(2)
C39 0.045(3) 0.041(3) 0.060(4) 0.012(3) -0.005(3) -0.020(3)
C18 0.050(3) 0.053(3) 0.019(2) -0.003(2) -0.003(2) 0.005(3)
C29 0.052(3) 0.030(3) 0.045(3) 0.011(2) -0.003(2) 0.006(2)
C47 0.053(3) 0.052(3) 0.021(2) 0.006(2) 0.000(2) -0.010(3)
C53 0.050(3) 0.039(3) 0.030(3) 0.001(2) 0.007(2) -0.004(2)
C17 0.062(4) 0.036(3) 0.031(3) -0.007(2) 0.012(2) -0.009(3)
O21A 0.028(3) 0.099(7) 0.041(4) -0.031(4) 0.001(3) 0.006(4)
C34 0.047(3) 0.058(4) 0.051(3) 0.026(3) 0.024(3) 0.019(3)
O25 0.170(7) 0.060(3) 0.059(3) 0.001(3) 0.017(4) 0.013(4)
C32 0.034(3) 0.050(3) 0.052(3) 0.017(3) 0.007(2) 0.010(2)
C30 0.052(4) 0.074(4) 0.046(3) 0.033(3) 0.012(3) 0.000(3)
C28 0.052(4) 0.070(4) 0.044(3) 0.027(3) 0.008(3) -0.003(3)
C38 0.048(3) 0.045(3) 0.068(4) 0.017(3) -0.001(3) -0.015(3)
C61 0.035(3) 0.051(3) 0.045(3) 0.006(3) -0.001(2) -0.001(2)
C36 0.074(4) 0.047(4) 0.065(4) 0.018(3) 0.033(3) -0.001(3)
C62 0.066(4) 0.059(4) 0.028(3) -0.001(3) 0.002(3) 0.001(3)
O35 0.172(8) 0.064(4) 0.081(5) 0.008(4) 0.092(6) 0.025(5)
O31 0.064(6) 0.034(4) 0.108(8) 0.016(5) -0.008(5) 0.019(4)
O22A 0.0467(19) 0.112(3) 0.068(2) -0.038(2) 0.0087(17) -0.005(2)
O23A 0.0467(19) 0.112(3) 0.068(2) -0.038(2) 0.0087(17) -0.005(2)
C68 0.0467(19) 0.112(3) 0.068(2) -0.038(2) 0.0087(17) -0.005(2)
O26 0.040(5) 0.186(15) 0.175(13) 0.104(12) -0.040(7) -0.063(8)
O32 0.061(7) 0.140(13) 0.163(13) -0.043(11) -0.046(8) 0.002(8)
C69A 0.0467(19) 0.112(3) 0.068(2) -0.038(2) 0.0087(17) -0.005(2)
C69B 0.0467(19) 0.112(3) 0.068(2) -0.038(2) 0.0087(17) -0.005(2)
O23B 0.0467(19) 0.112(3) 0.068(2) -0.038(2) 0.0087(17) -0.005(2)
O21B 0.037(6) 0.056(7) 0.072(9) -0.021(6) 0.010(5) -0.007(6)
O22B 0.0467(19) 0.112(3) 0.068(2) -0.038(2) 0.0087(17) -0.005(2)
O27A 0.135(11) 0.105(9) 0.092(9) -0.006(7) -0.008(7) 0.020(8)
O27B 0.135(11) 0.105(9) 0.092(9) -0.006(7) -0.008(7) 0.020(8)

loop_
_atom_type_symbol
_atom_type_description
_atom_type_scat_dispersion_real
_atom_type_scat_dispersion_imag
_atom_type_scat_source
C C 0.0181 0.0091 'International Tables Vol C Tables 4.2.6.8 and 6.1.1.4'
H H 0.0000 0.0000 'International Tables Vol C Tables 4.2.6.8 and 6.1.1.4'
N N 0.0311 0.0180 'International Tables Vol C Tables 4.2.6.8 and 6.1.1.4'
O O 0.0492 0.0322 'International Tables Vol C Tables 4.2.6.8 and 6.1.1.4'

loop_
_exptl_crystal_face_index_h
_exptl_crystal_face_index_k
_exptl_crystal_face_index_l
_exptl_crystal_face_perp_dist
-1 0 -12 0.0254
-11 -8 0 0.0763
0 0 12 0.0296
11 8 -1 0.0400
-7 -1 -11 0.0209
20 -5 -1 0.0300
7 1 11 0.0191
-20 5 1 0.0468

loop_
_geom_angle_atom_site_label_1
_geom_angle_atom_site_label_2
_geom_angle_atom_site_label_3
_geom_angle
_geom_angle_site_symmetry_1
_geom_angle_site_symmetry_3
_geom_angle_publ_flag
C63 N35 C64 120.5(4) . . ?
C25 N17 C26 112.1(4) . . ?
C25 N17 C23 122.4(4) . . ?
C23 N17 C26 122.0(4) . . ?
C13 N9 C11 122.6(4) . . ?
C13 N9 C14 113.1(4) . . ?
C11 N9 C14 123.7(4) . . ?
C1 N1 C2 111.0(4) . . ?
C1 N1 C47 118.9(4) . . ?
C47 N1 C2 120.4(4) . . ?
C4 N4 C3 111.3(4) . . ?
C4 N4 C6 119.5(4) . . ?
C3 N4 C6 120.8(4) . . ?
C7 N6 C11 122.3(5) . . ?
C7 N6 C9 113.3(4) . . ?
C9 N6 C11 122.8(4) . . ?
C19 N13 C20 113.0(4) . . ?
C19 N13 C17 122.1(4) . . ?
C20 N13 C17 123.0(5) . . ?
C13 N10 C15 112.4(4) . . ?
C13 N10 C17 122.0(4) . . ?
C17 N10 C15 123.0(4) . . ?
C1 N2 C3 111.9(4) . . ?
C1 N2 C5 121.3(4) . . ?
C5 N2 C3 123.0(5) . . ?
C10 N8 C9 113.0(4) . . ?
C10 N8 C12 122.2(4) . . ?
C9 N8 C12 122.3(4) . . ?
C57 N33 C49 124.0(4) . . ?
C24 N15 C21 122.3(4) . . ?
C22 N15 C24 121.5(4) . . ?
C22 N15 C21 110.4(4) . . ?
C65 N36 C66 123.6(4) . . ?
C43 N30 C45 112.3(4) . . ?
C43 N30 C47 121.5(4) . . ?
C45 N30 C47 122.8(5) . . ?
C67 N37 C68 124.4(5) . . ?
C43 N29 C41 123.3(5) . . ?
C43 N29 C44 112.7(5) . . ?
C44 N29 C41 124.0(4) . . ?
C16 N11 C14 112.9(4) . . ?
C16 N11 C12 121.2(4) . . ?
C14 N11 C12 122.8(4) . . ?
C25 N18 C27 110.9(4) . . ?
C25 N18 C29 121.0(4) . . ?
C29 N18 C27 121.5(4) . . ?
C10 N7 C6 121.2(4) . . ?
C10 N7 C8 111.9(4) . . ?
C6 N7 C8 122.4(4) . . ?
C16 N12 C15 113.2(4) . . ?
C16 N12 C18 122.8(4) . . ?
C15 N12 C18 123.3(5) . . ?
C7 N5 C5 120.2(4) . . ?
C7 N5 C8 111.9(4) . . ?
C8 N5 C5 121.4(4) . . ?
C31 N21 C29 121.6(4) . . ?
C31 N21 C32 111.5(5) . . ?
C29 N21 C32 123.2(5) . . ?
O5 C13 N9 126.1(5) . . ?
O5 C13 N10 125.6(5) . . ?
N10 C13 N9 108.3(4) . . ?
C4 N3 C2 112.2(4) . . ?
C4 N3 C48 125.0(4) . . ?
C48 N3 C2 121.6(4) . . ?
C19 N14 C21 113.3(5) . . ?
C19 N14 C23 121.8(4) . . ?
C21 N14 C23 123.0(4) . . ?
C31 N22 C33 112.0(5) . . ?
C31 N22 C35 123.0(5) . . ?
C35 N22 C33 123.9(5) . . ?
C46 N32 C48 122.3(4) . . ?
C46 N32 C45 111.9(5) . . ?
C45 N32 C48 125.6(4) . . ?
C37 N25 C35 122.7(5) . . ?
C37 N25 C38 112.0(5) . . ?
C35 N25 C38 121.1(5) . . ?
C42 N27 C39 122.9(5) . . ?
C40 N27 C42 119.5(5) . . ?
C40 N27 C39 112.7(5) . . ?
C34 N23 C32 112.0(5) . . ?
C34 N23 C30 120.7(5) . . ?
C32 N23 C30 123.9(5) . . ?
C22 N16 C20 112.8(4) . . ?
C22 N16 C18 122.8(4) . . ?
C20 N16 C18 122.2(5) . . ?
C46 N31 C42 121.7(4) . . ?
C46 N31 C44 110.6(5) . . ?
C42 N31 C44 122.7(5) . . ?
O19 C63 N35 121.6(4) . . ?
O19 C63 C49 122.5(4) . . ?
N35 C63 C49 115.8(4) . . ?
C51 C56 C55 121.3(4) . . ?
O15 C43 N30 126.1(5) . . ?
O15 C43 N29 126.1(6) . . ?
N29 C43 N30 107.8(5) . . ?
C54 C55 C56 119.3(5) . . ?
O3 C7 N6 126.3(5) . . ?
O3 C7 N5 125.9(5) . . ?
N6 C7 N5 107.9(5) . . ?
C24 N19 C26 122.7(5) . . ?
C28 N19 C24 122.3(5) . . ?
C28 N19 C26 112.0(5) . . ?
O20 C65 N36 124.3(5) . . ?
O20 C65 C64 118.6(4) . . ?
N36 C65 C64 117.0(4) . . ?
C37 N26 C41 122.3(5) . . ?
C37 N26 C39 112.5(5) . . ?
C41 N26 C39 123.8(5) . . ?
C56 C51 C52 118.3(4) . . ?
C56 C51 C50 120.5(4) . . ?
C52 C51 C50 121.2(4) . . ?
C34 N24 C33 112.7(5) . . ?
C34 N24 C36 121.7(5) . . ?
C36 N24 C33 123.5(5) . . ?
O17 C54 C55 121.4(5) . . ?
O17 C54 C53 118.6(4) . . ?
C55 C54 C53 120.0(4) . . ?
O18 C57 N33 123.9(4) . . ?
O18 C57 C58 119.4(4) . . ?
N33 C57 C58 116.7(4) . . ?
O6 C16 N11 127.2(5) . . ?
O6 C16 N12 125.9(5) . . ?
N11 C16 N12 106.9(4) . . ?
O13 C37 N25 126.8(6) . . ?
O13 C37 N26 125.4(6) . . ?
N26 C37 N25 107.8(5) . . ?
O1 C1 N1 126.9(5) . . ?
O1 C1 N2 125.3(5) . . ?
N1 C1 N2 107.7(4) . . ?
O9 C25 N17 125.7(5) . . ?
O9 C25 N18 125.1(5) . . ?
N17 C25 N18 109.2(4) . . ?
O7 C19 N13 127.2(5) . . ?
O7 C19 N14 125.8(5) . . ?
N14 C19 N13 107.0(4) . . ?
C60 C59 C58 115.5(4) . . ?
C61 C60 C59 107.4(4) . . ?
C62 C60 C59 113.9(5) . . ?
C62 C60 C61 109.7(4) . . ?
C30 N20 C27 121.4(5) . . ?
C28 N20 C27 112.5(5) . . ?
C28 N20 C30 122.0(5) . . ?
O11 C31 N21 126.7(5) . . ?
O11 C31 N22 124.7(5) . . ?
N21 C31 N22 108.6(4) . . ?
O4 C10 N8 126.4(5) . . ?
O4 C10 N7 125.3(5) . . ?
N8 C10 N7 108.3(4) . . ?
N15 C24 N19 113.4(4) . . ?
N33 C49 C63 112.1(4) . . ?
N33 C49 C50 114.7(4) . . ?
C63 C49 C50 111.3(4) . . ?
O8 C22 N15 124.4(5) . . ?
O8 C22 N16 126.7(5) . . ?
N16 C22 N15 108.9(4) . . ?
N35 C64 C65 114.9(4) . . ?
N6 C11 N9 113.9(4) . . ?
N37 C67 C66 119.3(5) . . ?
N37 C67 O21A 120.9(6) . . ?
O21A C67 C66 117.9(5) . . ?
O21B C67 N37 119.8(8) . . ?
O21B C67 C66 113.1(7) . . ?
N13 C20 N16 115.0(4) . . ?
N13 C20 C21 103.4(4) . . ?
N16 C20 C21 102.7(4) . . ?
N1 C2 N3 113.5(4) . . ?
N1 C2 C3 104.0(4) . . ?
N3 C2 C3 102.9(4) . . ?
N9 C14 C15 102.0(4) . . ?
N11 C14 N9 114.6(4) . . ?
N11 C14 C15 104.0(4) . . ?
C40 N28 C38 111.8(5) . . ?
C40 N28 C36 123.5(5) . . ?
C36 N28 C38 123.7(6) . . ?
O16 C46 N32 124.9(5) . . ?
O16 C46 N31 125.7(5) . . ?
N32 C46 N31 109.4(4) . . ?
N18 C27 C26 104.0(4) . . ?
N20 C27 N18 113.8(4) . . ?
N20 C27 C26 104.3(4) . . ?
N22 C33 N24 115.1(5) . . ?
N22 C33 C32 103.9(4) . . ?
N24 C33 C32 102.3(5) . . ?
O2 C4 N4 125.6(5) . . ?
O2 C4 N3 125.8(5) . . ?
N3 C4 N4 108.5(4) . . ?
C53 C52 C51 121.1(5) . . ?
N4 C3 C2 103.9(4) . . ?
N2 C3 N4 114.7(4) . . ?
N2 C3 C2 103.8(4) . . ?
N10 C15 C14 103.8(4) . . ?
N12 C15 N10 115.2(4) . . ?
N12 C15 C14 102.6(4) . . ?
N7 C6 N4 113.0(4) . . ?
N2 C5 N5 112.4(4) . . ?
N27 C42 N31 113.1(4) . . ?
N36 C66 C67 113.6(4) . . ?
C51 C50 C49 113.8(4) . . ?
N3 C48 N32 114.0(5) . . ?
N30 C45 C44 102.4(4) . . ?
N32 C45 N30 114.4(4) . . ?
N32 C45 C44 103.3(4) . . ?
N6 C9 N8 116.2(4) . . ?
N6 C9 C8 102.9(4) . . ?
N8 C9 C8 102.7(4) . . ?
N11 C12 N8 113.4(4) . . ?
N22 C35 N25 114.4(5) . . ?
N26 C41 N29 114.8(4) . . ?
N29 C44 N31 114.4(4) . . ?
N29 C44 C45 102.9(4) . . ?
N31 C44 C45 102.9(4) . . ?
N17 C26 N19 114.6(4) . . ?
N17 C26 C27 103.7(4) . . ?
N19 C26 C27 102.9(4) . . ?
O14 C40 N27 127.5(6) . . ?
O14 C40 N28 125.1(6) . . ?
N27 C40 N28 107.5(5) . . ?
N15 C21 C20 104.3(4) . . ?
N14 C21 N15 114.8(4) . . ?
N14 C21 C20 103.2(4) . . ?
N17 C23 N14 113.6(4) . . ?
N7 C8 C9 103.4(4) . . ?
N5 C8 N7 115.1(4) . . ?
N5 C8 C9 103.2(4) . . ?
C57 C58 C59 111.8(4) . . ?
N34 C58 C57 107.0(4) . . ?
N34 C58 C59 108.9(4) . . ?
N27 C39 C38 102.7(5) . . ?
N26 C39 N27 114.5(5) . . ?
N26 C39 C38 104.5(5) . . ?
N16 C18 N12 113.4(4) . . ?
N18 C29 N21 112.4(4) . . ?
N1 C47 N30 113.0(4) . . ?
C52 C53 C54 119.9(5) . . ?
N10 C17 N13 112.3(4) . . ?
N23 C34 N24 108.6(5) . . ?
O12 C34 N23 126.7(7) . . ?
O12 C34 N24 124.7(7) . . ?
N21 C32 C33 103.3(4) . . ?
N23 C32 N21 113.9(4) . . ?
N23 C32 C33 104.2(5) . . ?
N20 C30 N23 112.9(5) . . ?
O10 C28 N19 125.6(6) . . ?
O10 C28 N20 126.4(6) . . ?
N20 C28 N19 107.9(5) . . ?
N25 C38 C39 102.4(5) . . ?
N28 C38 N25 115.2(5) . . ?
N28 C38 C39 104.5(5) . . ?
N24 C36 N28 113.6(5) . . ?
C69A C68 N37 130.2(10) . . ?
C69B C68 N37 129.3(12) . . ?
O22A C69A O23A 128.4(15) . . ?
O22A C69A C68 112.3(10) . . ?
O23A C69A C68 119.1(14) . . ?
O23B C69B C68 113.5(15) . . ?
O23B C69B O22B 128(2) . . ?
O22B C69B C68 118(2) . . ?

loop_
_geom_bond_atom_site_label_1
_geom_bond_atom_site_label_2
_geom_bond_distance
_geom_bond_site_symmetry_2
_geom_bond_publ_flag
O19 C63 1.234(6) . ?
O3 C7 1.227(7) . ?
O5 C13 1.202(6) . ?
O17 C54 1.370(6) . ?
O6 C16 1.200(6) . ?
O4 C10 1.218(6) . ?
O9 C25 1.223(6) . ?
O16 C46 1.236(6) . ?
O18 C57 1.223(6) . ?
O11 C31 1.229(6) . ?
O1 C1 1.212(6) . ?
O7 C19 1.220(6) . ?
O8 C22 1.233(6) . ?
O20 C65 1.227(6) . ?
O14 C40 1.221(7) . ?
O15 C43 1.230(7) . ?
N35 C63 1.333(6) . ?
N35 C64 1.455(6) . ?
O13 C37 1.211(6) . ?
O2 C4 1.231(6) . ?
N17 C25 1.356(6) . ?
N17 C26 1.452(6) . ?
N17 C23 1.444(7) . ?
N9 C13 1.364(7) . ?
N9 C11 1.452(6) . ?
N9 C14 1.468(7) . ?
N1 C1 1.387(7) . ?
N1 C2 1.450(7) . ?
N1 C47 1.442(7) . ?
N4 C4 1.370(7) . ?
N4 C3 1.451(6) . ?
N4 C6 1.460(7) . ?
N6 C7 1.365(7) . ?
N6 C11 1.446(7) . ?
N6 C9 1.429(7) . ?
N13 C19 1.381(7) . ?
N13 C20 1.437(6) . ?
N13 C17 1.465(7) . ?
N10 C13 1.363(6) . ?
N10 C15 1.454(7) . ?
N10 C17 1.439(7) . ?
N2 C1 1.390(7) . ?
N2 C3 1.444(7) . ?
N2 C5 1.422(7) . ?
N8 C10 1.358(7) . ?
N8 C9 1.447(6) . ?
N8 C12 1.454(6) . ?
N33 C57 1.348(7) . ?
N33 C49 1.460(6) . ?
N15 C24 1.431(7) . ?
N15 C22 1.366(7) . ?
N15 C21 1.465(7) . ?
N36 C65 1.333(6) . ?
N36 C66 1.452(7) . ?
N30 C43 1.364(8) . ?
N30 C45 1.453(7) . ?
N30 C47 1.463(7) . ?
N37 C67 1.309(7) . ?
N37 C68 1.448(8) . ?
N29 C43 1.358(7) . ?
N29 C41 1.463(8) . ?
N29 C44 1.447(7) . ?
N11 C16 1.380(6) . ?
N11 C14 1.426(7) . ?
N11 C12 1.454(7) . ?
N18 C25 1.375(7) . ?
N18 C27 1.460(6) . ?
N18 C29 1.442(7) . ?
N7 C10 1.382(6) . ?
N7 C6 1.439(7) . ?
N7 C8 1.449(6) . ?
N12 C16 1.381(7) . ?
N12 C15 1.443(7) . ?
N12 C18 1.461(6) . ?
N5 C7 1.376(7) . ?
N5 C5 1.467(6) . ?
N5 C8 1.442(7) . ?
N21 C31 1.367(7) . ?
N21 C29 1.458(7) . ?
N21 C32 1.462(7) . ?
N3 C2 1.459(6) . ?
N3 C4 1.364(7) . ?
N3 C48 1.430(7) . ?
N14 C19 1.361(7) . ?
N14 C21 1.446(6) . ?
N14 C23 1.456(7) . ?
N22 C31 1.371(7) . ?
N22 C33 1.443(7) . ?
N22 C35 1.443(8) . ?
N32 C46 1.357(7) . ?
N32 C48 1.448(7) . ?
N32 C45 1.441(6) . ?
N25 C37 1.379(8) . ?
N25 C35 1.450(8) . ?
N25 C38 1.463(7) . ?
N27 C42 1.436(7) . ?
N27 C40 1.377(7) . ?
N27 C39 1.449(8) . ?
O10 C28 1.205(8) . ?
N23 C34 1.355(9) . ?
N23 C32 1.445(7) . ?
N23 C30 1.462(9) . ?
O12 C34 1.220(7) . ?
N16 C22 1.362(7) . ?
N16 C20 1.442(7) . ?
N16 C18 1.444(7) . ?
N31 C46 1.366(7) . ?
N31 C42 1.447(7) . ?
N31 C44 1.466(6) . ?
C63 C49 1.520(6) . ?
C56 C55 1.394(7) . ?
C56 C51 1.386(7) . ?
C55 C54 1.389(7) . ?
N19 C24 1.441(7) . ?
N19 C26 1.464(7) . ?
N19 C28 1.372(8) . ?
C65 C64 1.525(7) . ?
N26 C37 1.366(8) . ?
N26 C41 1.434(8) . ?
N26 C39 1.439(7) . ?
C51 C52 1.397(7) . ?
C51 C50 1.513(6) . ?
N24 C33 1.455(7) . ?
N24 C34 1.358(8) . ?
N24 C36 1.423(9) . ?
C54 C53 1.391(8) . ?
C57 C58 1.517(7) . ?
N34 C58 1.496(7) . ?
C59 C60 1.529(7) . ?
C59 C58 1.535(8) . ?
C60 C61 1.525(7) . ?
C60 C62 1.513(7) . ?
N20 C27 1.439(7) . ?
N20 C30 1.423(8) . ?
N20 C28 1.368(8) . ?
C49 C50 1.540(7) . ?
C67 C66 1.493(7) . ?
C67 O21A 1.324(9) . ?
C67 O21B 1.288(13) . ?
C20 C21 1.540(8) . ?
C2 C3 1.537(7) . ?
C14 C15 1.556(7) . ?
N28 C40 1.385(8) . ?
N28 C38 1.444(8) . ?
N28 C36 1.432(8) . ?
C27 C26 1.531(8) . ?
C33 C32 1.537(9) . ?
C52 C53 1.380(7) . ?
C45 C44 1.539(8) . ?
C9 C8 1.564(7) . ?
C39 C38 1.541(10) . ?
O22A C69A 1.230(17) . ?
O23A C69A 1.255(14) . ?
C68 C69A 1.332(17) . ?
C68 C69B 1.31(2) . ?
C69B O23B 1.21(3) . ?
C69B O22B 1.26(2) . ?
O27A O27A 1.44(3) 2_656 ?

loop_
_twin_individual_id
_twin_individual_mass_fraction_refined
1 0.84081
2 0.15919

loop_
_exptl_oxdiff_crystal_face_indexfrac_h
_exptl_oxdiff_crystal_face_indexfrac_k
_exptl_oxdiff_crystal_face_indexfrac_l
_exptl_oxdiff_crystal_face_x
_exptl_oxdiff_crystal_face_y
_exptl_oxdiff_crystal_face_z
-0.6944 0.2198 -12.2253 -0.1110 0.2630 0.9584
-10.6656 -8.3694 -0.0043 0.3658 -0.8858 0.2855
0.4462 -0.4143 12.2219 0.1195 -0.2835 -0.9515
10.5244 8.3427 -1.3411 -0.3758 0.9094 -0.1783
-7.0485 -1.3545 -11.4460 0.1564 0.0670 0.9854
19.5948 -4.6086 -1.2558 -0.9228 -0.3816 0.0535
7.3789 1.2701 11.3984 -0.1723 -0.0736 -0.9823
-19.6972 4.5646 0.9935 0.9236 0.3820 -0.0311

loop_
_smtbx_masks_void_nr
_smtbx_masks_void_average_x
_smtbx_masks_void_average_y
_smtbx_masks_void_average_z
_smtbx_masks_void_volume
_smtbx_masks_void_count_electrons
_smtbx_masks_void_content
1 0.000 0.235 -0.514 639.0 238.0 '22 H2O'
2 0.189 0.112 0.381 9.2 0.0 ?
3 0.311 0.612 0.619 9.2 0.0 ?
4 0.500 0.735 -0.349 639.0 237.5 '22 H2O'
5 0.689 0.612 0.381 9.2 0.0 ?
6 0.811 0.112 0.619 9.2 0.0 ?
